data_7108193
loop_
_publ_author_name
'Yuichiro Tokoro'
'Hyeonuk Yeo'
'Kazuo Tanaka'
'Yoshiki Chujo'

_publ_section_title
;
 Synthesis of benzo[h]quinoline-based neutral pentacoordinate
 organosilicon complexes
;
_journal_name_full Chem.Commun.
_journal_page_first 8541
_journal_paper_doi 10.1039/c2cc34440h
_journal_volume 48
_journal_year 2012
_chemical_formula_sum 'C13 H8 F3 N Si'
_chemical_formula_weight 263.29
_chemical_name_systematic
;
?
;
_space_group_IT_number 14
_symmetry_cell_setting monoclinic
_symmetry_space_group_name_Hall '-P 2yn'
_symmetry_space_group_name_H-M 'P 1 21/n 1'
_atom_sites_solution_hydrogens geom
_atom_sites_solution_primary direct
_atom_sites_solution_secondary difmap
_audit_creation_method SHELXL-97
_cell_angle_alpha 90.00
_cell_angle_beta 97.739(4)
_cell_angle_gamma 90.00
_cell_formula_units_Z 4
_cell_length_a 8.1120(13)
_cell_length_b 14.615(3)
_cell_length_c 9.2149(14)
_cell_measurement_temperature 93(2)
_cell_volume 1082.5(3)
_computing_cell_refinement PROCESS-AUTO
_computing_data_collection PROCESS-AUTO
_computing_data_reduction 'Yadokari-XG (Wakita, 2000)'
_computing_molecular_graphics 'Yadokari-XG (Wakita, 2000)'
_computing_publication_material 'Yadokari-XG (Wakita, 2000)'
_computing_structure_refinement 'SHELXL-97 (Sheldrick, 1997)'
_computing_structure_solution 'SHELXS-97 (Sheldrick, 1990)'
_diffrn_ambient_temperature 93(2)
_diffrn_measured_fraction_theta_full 0.997
_diffrn_measured_fraction_theta_max 0.997
_diffrn_radiation_monochromator graphite
_diffrn_radiation_source 'fine-focus sealed tube'
_diffrn_radiation_type MoK\a
_diffrn_radiation_wavelength 0.71075
_diffrn_reflns_av_R_equivalents 0.0381
_diffrn_reflns_av_sigmaI/netI 0.0301
_diffrn_reflns_limit_h_max 9
_diffrn_reflns_limit_h_min -8
_diffrn_reflns_limit_k_max 17
_diffrn_reflns_limit_k_min -17
_diffrn_reflns_limit_l_max 10
_diffrn_reflns_limit_l_min -10
_diffrn_reflns_number 8029
_diffrn_reflns_theta_full 25.00
_diffrn_reflns_theta_max 25.00
_diffrn_reflns_theta_min 3.14
_exptl_absorpt_coefficient_mu 0.236
_exptl_absorpt_correction_T_max 0.9768
_exptl_absorpt_correction_T_min 0.9115
_exptl_absorpt_correction_type multi-scan
_exptl_absorpt_process_details
;
Higashi, T. (1995). Program for Absorption Correction.
Rigaku Corporation, Tokyo, Japan.
;
_exptl_crystal_density_diffrn 1.616
_exptl_crystal_density_method 'not measured'
_exptl_crystal_F_000 536
_exptl_crystal_size_max 0.40
_exptl_crystal_size_mid 0.20
_exptl_crystal_size_min 0.10
_refine_diff_density_max 0.337
_refine_diff_density_min -0.190
_refine_diff_density_rms 0.057
_refine_ls_extinction_method none
_refine_ls_goodness_of_fit_ref 1.059
_refine_ls_hydrogen_treatment mixed
_refine_ls_matrix_type full
_refine_ls_number_parameters 195
_refine_ls_number_reflns 1894
_refine_ls_number_restraints 0
_refine_ls_restrained_S_all 1.059
_refine_ls_R_factor_all 0.0428
_refine_ls_R_factor_gt 0.0359
_refine_ls_shift/su_max 0.000
_refine_ls_shift/su_mean 0.000
_refine_ls_structure_factor_coef Fsqd
_refine_ls_weighting_details 'calc w=1/[\s^2^(Fo^2^)+(0.0485P)^2^+0.4403P] where P=(Fo^2^+2Fc^2^)/3'
_refine_ls_weighting_scheme calc
_refine_ls_wR_factor_gt 0.0903
_refine_ls_wR_factor_ref 0.0946
_reflns_number_gt 1615
_reflns_number_total 1894
_reflns_threshold_expression >2\s(I)
_cod_data_source_file c2cc34440h.txt
_cod_data_source_block 2
_cod_original_sg_symbol_Hall -p_2yn
_cod_original_sg_symbol_H-M p_21/n
_cod_database_code 7108193

loop_
_symmetry_equiv_pos_as_xyz
'x, y, z'
'-x+1/2, y+1/2, -z+1/2'
'-x, -y, -z'
'x-1/2, -y-1/2, z-1/2'

loop_
_atom_site_label
_atom_site_type_symbol
_atom_site_fract_x
_atom_site_fract_y
_atom_site_fract_z
_atom_site_U_iso_or_equiv
_atom_site_adp_type
_atom_site_occupancy
_atom_site_symmetry_multiplicity
_atom_site_calc_flag
Si1 Si 0.14419(7) 0.21768(3) 0.45284(6) 0.02440(19) Uani 1 1 d
F1 F 0.01707(14) 0.23137(8) 0.30570(12) 0.0327(3) Uani 1 1 d
F2 F 0.31481(15) 0.27132(7) 0.44525(13) 0.0330(3) Uani 1 1 d
F3 F 0.06097(16) 0.29855(8) 0.54165(13) 0.0378(3) Uani 1 1 d
N1 N 0.24338(19) 0.11398(10) 0.34135(16) 0.0226(4) Uani 1 1 d
C1 C 0.2941(2) 0.11572(14) 0.2097(2) 0.0270(4) Uani 1 1 d
C2 C 0.3669(3) 0.03922(14) 0.1540(2) 0.0292(5) Uani 1 1 d
C3 C 0.3901(3) -0.03990(14) 0.2350(2) 0.0293(5) Uani 1 1 d
C4 C 0.3369(2) -0.04349(13) 0.3741(2) 0.0257(4) Uani 1 1 d
C5 C 0.3512(3) -0.12067(14) 0.4724(2) 0.0295(5) Uani 1 1 d
C6 C 0.2933(3) -0.11692(14) 0.6034(2) 0.0290(5) Uani 1 1 d
C7 C 0.2156(2) -0.03558(13) 0.6517(2) 0.0254(4) Uani 1 1 d
C8 C 0.1519(3) -0.02587(14) 0.7859(2) 0.0298(5) Uani 1 1 d
C9 C 0.0815(3) 0.05518(15) 0.8206(2) 0.0308(5) Uani 1 1 d
C10 C 0.0721(3) 0.13127(14) 0.7261(2) 0.0275(5) Uani 1 1 d
C11 C 0.1338(2) 0.12534(13) 0.5933(2) 0.0238(4) Uani 1 1 d
C12 C 0.2031(2) 0.04130(13) 0.5592(2) 0.0228(4) Uani 1 1 d
C13 C 0.2635(2) 0.03586(12) 0.4210(2) 0.0222(4) Uani 1 1 d
H8 H 0.027(3) 0.1862(15) 0.752(2) 0.027(5) Uiso 1 1 d
H4 H 0.400(3) -0.1719(15) 0.445(2) 0.028(5) Uiso 1 1 d
H7 H 0.039(3) 0.0645(15) 0.911(2) 0.036(6) Uiso 1 1 d
H1 H 0.274(2) 0.1712(14) 0.156(2) 0.020(5) Uiso 1 1 d
H2 H 0.401(3) 0.0456(15) 0.062(2) 0.039(6) Uiso 1 1 d
H6 H 0.159(3) -0.0731(15) 0.853(2) 0.035(6) Uiso 1 1 d
H3 H 0.441(3) -0.0898(16) 0.200(2) 0.032(6) Uiso 1 1 d
H5 H 0.308(3) -0.1668(16) 0.666(2) 0.038(6) Uiso 1 1 d

loop_
_atom_site_aniso_label
_atom_site_aniso_U_11
_atom_site_aniso_U_22
_atom_site_aniso_U_33
_atom_site_aniso_U_23
_atom_site_aniso_U_13
_atom_site_aniso_U_12
Si1 0.0275(3) 0.0180(3) 0.0290(3) 0.0016(2) 0.0090(2) 0.0016(2)
F1 0.0321(7) 0.0287(7) 0.0370(7) 0.0065(5) 0.0042(5) 0.0052(5)
F2 0.0344(7) 0.0247(6) 0.0418(7) -0.0019(5) 0.0117(5) -0.0047(5)
F3 0.0482(8) 0.0252(6) 0.0436(7) 0.0008(5) 0.0197(6) 0.0076(5)
N1 0.0209(9) 0.0217(8) 0.0255(8) 0.0004(6) 0.0041(6) 0.0004(6)
C1 0.0264(11) 0.0275(11) 0.0275(10) 0.0024(8) 0.0053(8) -0.0015(9)
C2 0.0275(11) 0.0328(11) 0.0284(11) -0.0064(9) 0.0080(8) -0.0030(9)
C3 0.0245(11) 0.0256(11) 0.0382(12) -0.0112(9) 0.0062(9) -0.0012(9)
C4 0.0198(10) 0.0212(10) 0.0351(11) -0.0044(8) 0.0003(8) -0.0018(8)
C5 0.0235(11) 0.0190(10) 0.0448(13) -0.0037(9) -0.0003(9) 0.0013(9)
C6 0.0256(11) 0.0219(11) 0.0378(12) 0.0058(8) -0.0025(9) -0.0013(8)
C7 0.0192(10) 0.0254(10) 0.0300(10) 0.0029(8) -0.0019(8) -0.0032(8)
C8 0.0269(11) 0.0315(11) 0.0300(11) 0.0087(9) -0.0003(8) -0.0052(9)
C9 0.0293(11) 0.0373(12) 0.0264(11) 0.0019(9) 0.0057(8) -0.0052(10)
C10 0.0258(11) 0.0270(11) 0.0305(11) -0.0025(8) 0.0068(8) -0.0010(9)
C11 0.0206(10) 0.0228(10) 0.0284(10) -0.0011(7) 0.0045(8) -0.0026(8)
C12 0.0175(10) 0.0221(10) 0.0279(10) 0.0003(7) -0.0002(7) -0.0024(8)
C13 0.0179(10) 0.0204(9) 0.0277(10) 0.0000(7) 0.0006(7) -0.0021(8)

loop_
_atom_type_symbol
_atom_type_description
_atom_type_scat_dispersion_real
_atom_type_scat_dispersion_imag
_atom_type_scat_source
C C 0.0033 0.0016 'International Tables Vol C Tables 4.2.6.8 and 6.1.1.4'
H H 0.0000 0.0000 'International Tables Vol C Tables 4.2.6.8 and 6.1.1.4'
N N 0.0061 0.0033 'International Tables Vol C Tables 4.2.6.8 and 6.1.1.4'
F F 0.0171 0.0103 'International Tables Vol C Tables 4.2.6.8 and 6.1.1.4'
Si Si 0.0817 0.0704 'International Tables Vol C Tables 4.2.6.8 and 6.1.1.4'

loop_
_geom_angle_atom_site_label_1
_geom_angle_atom_site_label_2
_geom_angle_atom_site_label_3
_geom_angle
F2 Si1 F1 111.33(7)
F2 Si1 F3 94.91(7)
F1 Si1 F3 94.09(7)
F2 Si1 C11 120.07(8)
F1 Si1 C11 126.10(8)
F3 Si1 C11 96.56(7)
F2 Si1 N1 86.58(6)
F1 Si1 N1 85.40(6)
F3 Si1 N1 178.52(7)
C11 Si1 N1 82.64(7)
C1 N1 C13 118.65(16)
C1 N1 Si1 129.11(13)
C13 N1 Si1 112.17(12)
N1 C1 C2 121.17(18)
C3 C2 C1 120.59(18)
C2 C3 C4 119.26(18)
C13 C4 C3 116.48(18)
C13 C4 C5 117.17(18)
C3 C4 C5 126.35(18)
C6 C5 C4 121.36(19)
C5 C6 C7 121.75(19)
C12 C7 C8 116.48(18)
C12 C7 C6 118.07(18)
C8 C7 C6 125.45(18)
C9 C8 C7 120.33(19)
C8 C9 C10 121.82(19)
C11 C10 C9 120.05(19)
C10 C11 C12 117.12(17)
C10 C11 Si1 128.19(15)
C12 C11 Si1 114.65(13)
C11 C12 C7 124.20(17)
C11 C12 C13 116.41(16)
C7 C12 C13 119.40(17)
N1 C13 C4 123.84(17)
N1 C13 C12 113.92(16)
C4 C13 C12 122.24(17)

loop_
_geom_bond_atom_site_label_1
_geom_bond_atom_site_label_2
_geom_bond_distance
Si1 F2 1.6004(13)
Si1 F1 1.6016(13)
Si1 F3 1.6343(12)
Si1 C11 1.8799(19)
Si1 N1 2.0548(16)
N1 C1 1.333(2)
N1 C13 1.355(2)
C1 C2 1.394(3)
C2 C3 1.375(3)
C3 C4 1.408(3)
C4 C13 1.398(3)
C4 C5 1.441(3)
C5 C6 1.354(3)
C6 C7 1.443(3)
C7 C12 1.406(3)
C7 C8 1.411(3)
C8 C9 1.371(3)
C9 C10 1.409(3)
C10 C11 1.385(3)
C11 C12 1.404(3)
C12 C13 1.427(3)

loop_
_geom_torsion_atom_site_label_1
_geom_torsion_atom_site_label_2
_geom_torsion_atom_site_label_3
_geom_torsion_atom_site_label_4
_geom_torsion
F2 Si1 N1 C1 -60.08(17)
F1 Si1 N1 C1 51.66(17)
F3 Si1 N1 C1 121(3)
C11 Si1 N1 C1 178.99(18)
F2 Si1 N1 C13 116.83(13)
F1 Si1 N1 C13 -131.43(13)
F3 Si1 N1 C13 -62(3)
C11 Si1 N1 C13 -4.09(13)
C13 N1 C1 C2 -0.1(3)
Si1 N1 C1 C2 176.60(14)
N1 C1 C2 C3 -0.9(3)
C1 C2 C3 C4 1.1(3)
C2 C3 C4 C13 -0.4(3)
C2 C3 C4 C5 179.8(2)
C13 C4 C5 C6 1.1(3)
C3 C4 C5 C6 -179.0(2)
C4 C5 C6 C7 -0.4(3)
C5 C6 C7 C12 -0.8(3)
C5 C6 C7 C8 179.88(19)
C12 C7 C8 C9 0.2(3)
C6 C7 C8 C9 179.5(2)
C7 C8 C9 C10 -0.8(3)
C8 C9 C10 C11 0.4(3)
C9 C10 C11 C12 0.5(3)
C9 C10 C11 Si1 -177.16(16)
F2 Si1 C11 C10 99.79(19)
F1 Si1 C11 C10 -99.72(19)
F3 Si1 C11 C10 0.23(19)
N1 Si1 C11 C10 -178.51(19)
F2 Si1 C11 C12 -77.90(16)
F1 Si1 C11 C12 82.59(16)
F3 Si1 C11 C12 -177.46(14)
N1 Si1 C11 C12 3.80(14)
C10 C11 C12 C7 -1.1(3)
Si1 C11 C12 C7 176.89(15)
C10 C11 C12 C13 178.97(17)
Si1 C11 C12 C13 -3.1(2)
C8 C7 C12 C11 0.7(3)
C6 C7 C12 C11 -178.64(17)
C8 C7 C12 C13 -179.32(17)
C6 C7 C12 C13 1.3(3)
C1 N1 C13 C4 0.9(3)
Si1 N1 C13 C4 -176.35(15)
C1 N1 C13 C12 -179.27(17)
Si1 N1 C13 C12 3.5(2)
C3 C4 C13 N1 -0.7(3)
C5 C4 C13 N1 179.22(17)
C3 C4 C13 C12 179.55(17)
C5 C4 C13 C12 -0.6(3)
C11 C12 C13 N1 -0.5(2)
C7 C12 C13 N1 179.55(17)
C11 C12 C13 C4 179.32(17)
C7 C12 C13 C4 -0.6(3)
